data_4070197
loop_
_publ_author_name
'Segawa, Yasutomo'
'Yamashita, Makoto'
'Nozaki, Kyoko'

_publ_section_title
;
 Diphenylphosphino- or Dicyclohexylphosphino-Tethered Boryl Pincer
 Ligands: Syntheses of PBP Iridium(III) Complexes and Their Conversion to
 Iridium&#x2212;Ethylene Complexes
;
_journal_issue 21
_journal_name_full Organometallics
_journal_page_first 6234
_journal_paper_doi 10.1021/om9006455
_journal_volume 28
_journal_year 2009
_chemical_formula_sum 'C32 H53 B Cl Ir N2 P2'
_chemical_formula_weight 766.16
_chemical_name_systematic
; 
 ? 
;
_space_group_IT_number 14
_symmetry_cell_setting monoclinic
_symmetry_space_group_name_Hall '-P 2yab'
_symmetry_space_group_name_H-M 'P 1 21/a 1'
_atom_sites_solution_hydrogens geom
_atom_sites_solution_primary direct
_atom_sites_solution_secondary difmap
_audit_creation_method SHELXL-97
_cell_angle_alpha 90
_cell_angle_beta 102.9479(11)
_cell_angle_gamma 90
_cell_formula_units_Z 4
_cell_length_a 12.699(4)
_cell_length_b 13.075(3)
_cell_length_c 20.824(6)
_cell_measurement_reflns_used 9716
_cell_measurement_temperature 133.1500
_cell_measurement_theta_max 27.4835
_cell_measurement_theta_min 3.1147
_cell_volume 3369.7(16)
_computing_cell_refinement 'RIGAKU CrystalClear'
_computing_data_collection 'RIGAKU CrystalClear'
_computing_data_reduction 'RIGAKU CrystalClear'
_computing_molecular_graphics ORTEP-III
_computing_structure_refinement 'SHELXL-97 (Sheldrick, 1997)'
_computing_structure_solution SIR-97
_diffrn_ambient_temperature 103(2)
_diffrn_detector_area_resol_mean 7.31
_diffrn_measured_fraction_theta_full 0.974
_diffrn_measured_fraction_theta_max 0.974
_diffrn_measurement_device_type 'RIGAKU/MSC Meacury CCD'
_diffrn_measurement_method 'omega scans'
_diffrn_radiation_monochromator graphite
_diffrn_radiation_source 'fine-focus sealed tube'
_diffrn_radiation_type MoK\a
_diffrn_radiation_wavelength 0.71070
_diffrn_reflns_av_R_equivalents 0.0451
_diffrn_reflns_av_sigmaI/netI 0.0430
_diffrn_reflns_limit_h_max 15
_diffrn_reflns_limit_h_min -15
_diffrn_reflns_limit_k_max 15
_diffrn_reflns_limit_k_min -12
_diffrn_reflns_limit_l_max 24
_diffrn_reflns_limit_l_min -22
_diffrn_reflns_number 21245
_diffrn_reflns_theta_full 25.00
_diffrn_reflns_theta_max 25.00
_diffrn_reflns_theta_min 3.12
_exptl_absorpt_coefficient_mu 4.160
_exptl_absorpt_correction_T_max 0.6811
_exptl_absorpt_correction_T_min 0.2869
_exptl_absorpt_correction_type numerical
_exptl_absorpt_process_details 'Jacobson, R. (1998) Private communication'
_exptl_crystal_colour Yellow
_exptl_crystal_density_diffrn 1.510
_exptl_crystal_density_method 'not measured'
_exptl_crystal_description Block
_exptl_crystal_F_000 1552
_exptl_crystal_size_max 0.40
_exptl_crystal_size_mid 0.25
_exptl_crystal_size_min 0.10
_refine_diff_density_max 2.233
_refine_diff_density_min -0.860
_refine_diff_density_rms 0.116
_refine_ls_extinction_method none
_refine_ls_goodness_of_fit_ref 1.149
_refine_ls_hydrogen_treatment mixed
_refine_ls_matrix_type full
_refine_ls_number_parameters 356
_refine_ls_number_reflns 5777
_refine_ls_number_restraints 0
_refine_ls_restrained_S_all 1.149
_refine_ls_R_factor_all 0.0424
_refine_ls_R_factor_gt 0.0362
_refine_ls_shift/su_max 0.002
_refine_ls_shift/su_mean 0.000
_refine_ls_structure_factor_coef Fsqd
_refine_ls_weighting_details 'calc w=1/[\s^2^(Fo^2^)+(0.0118P)^2^+9.0050P] where P=(Fo^2^+2Fc^2^)/3'
_refine_ls_weighting_scheme calc
_refine_ls_wR_factor_gt 0.0651
_refine_ls_wR_factor_ref 0.0678
_reflns_number_gt 5257
_reflns_number_total 5777
_reflns_threshold_expression >2sigma(I)
_cod_data_source_file om9006455_si_002.cif
_cod_data_source_block 2c
_cod_depositor_comments
;
The following automatic conversions were performed:
'_atom_site_symetry_multiplicity' tag replaced with
'_atom_site_symmetry_multiplicity'.

Automatic conversion script
Id: cif_correct_tags 1440 2010-10-19 06:21:57Z saulius 

The following automatic conversions were performed:

'_exptl_absorpt_correction_type' value 'Numerical' changed to
'numerical' according to
/home/saulius/struct/CIF-dictionaries/cif_core.dic dictionary named
'cif_core.dic' version 2.4.2 from 2011-04-26.

Automatic conversion script
Id: cif_fix_values 1715 2011-07-08 13:25:40Z adriana 
;
_cod_original_cell_volume 3369.7(17)
_cod_original_sg_symbol_H-M P21/a
_cod_database_code 4070197

loop_
_symmetry_equiv_pos_as_xyz
'x, y, z'
'-x+1/2, y+1/2, -z'
'-x, -y, -z'
'x-1/2, -y-1/2, z'

loop_
_atom_site_label
_atom_site_type_symbol
_atom_site_fract_x
_atom_site_fract_y
_atom_site_fract_z
_atom_site_U_iso_or_equiv
_atom_site_adp_type
_atom_site_occupancy
_atom_site_symmetry_multiplicity
_atom_site_calc_flag
_atom_site_refinement_flags
Ir1 Ir 0.871644(14) 0.124321(14) 0.252751(9) 0.01367(7) Uani 1 1 d .
H1 H 0.892(4) 0.203(4) 0.204(3) 0.034(15) Uiso 1 1 d .
Cl1 Cl 0.79106(10) 0.07255(10) 0.34049(6) 0.0231(3) Uani 1 1 d .
B1 B 0.9786(4) 0.0856(4) 0.2010(3) 0.0138(12) Uani 1 1 d .
N1 N 0.9591(3) 0.0229(3) 0.1434(2) 0.0172(9) Uani 1 1 d .
C1 C 1.0574(4) 0.0039(4) 0.1266(2) 0.0162(10) Uani 1 1 d .
C2 C 1.1407(4) 0.0553(3) 0.1729(2) 0.0168(11) Uani 1 1 d .
N2 N 1.0923(3) 0.1071(3) 0.21724(19) 0.0159(9) Uani 1 1 d .
C3 C 1.0812(4) -0.0530(4) 0.0762(2) 0.0184(11) Uani 1 1 d .
H2 H 1.0254 -0.0846 0.0444 0.022 Uiso 1 1 calc R
C4 C 1.1893(4) -0.0632(4) 0.0729(2) 0.0202(11) Uani 1 1 d .
H3 H 1.2074 -0.1043 0.0393 0.024 Uiso 1 1 calc R
C5 C 1.2708(4) -0.0138(4) 0.1183(3) 0.0240(12) Uani 1 1 d .
H4 H 1.3440 -0.0220 0.1154 0.029 Uiso 1 1 calc R
C6 C 1.2463(4) 0.0477(4) 0.1679(3) 0.0203(11) Uani 1 1 d .
H5 H 1.3018 0.0835 0.1976 0.024 Uiso 1 1 calc R
C7 C 0.8535(4) -0.0220(4) 0.1174(2) 0.0181(11) Uani 1 1 d .
H6 H 0.8572 -0.0975 0.1207 0.022 Uiso 1 1 calc R
H7 H 0.8266 -0.0029 0.0706 0.022 Uiso 1 1 calc R
P1 P 0.76219(10) 0.03115(9) 0.16952(6) 0.0150(3) Uani 1 1 d .
C8 C 0.6545(4) 0.0895(4) 0.1064(2) 0.0150(10) Uani 1 1 d .
H8 H 0.6334 0.0384 0.0701 0.018 Uiso 1 1 calc R
C9 C 0.5522(4) 0.1166(4) 0.1298(2) 0.0181(11) Uani 1 1 d .
H9 H 0.5265 0.0558 0.1501 0.022 Uiso 1 1 calc R
H10 H 0.5686 0.1711 0.1636 0.022 Uiso 1 1 calc R
C10 C 0.4646(4) 0.1530(4) 0.0722(3) 0.0216(12) Uani 1 1 d .
H11 H 0.3997 0.1724 0.0883 0.026 Uiso 1 1 calc R
H12 H 0.4443 0.0964 0.0403 0.026 Uiso 1 1 calc R
C11 C 0.5022(4) 0.2445(4) 0.0377(3) 0.0260(13) Uani 1 1 d .
H13 H 0.4457 0.2618 -0.0018 0.031 Uiso 1 1 calc R
H14 H 0.5116 0.3041 0.0677 0.031 Uiso 1 1 calc R
C12 C 0.6082(4) 0.2240(4) 0.0171(3) 0.0244(12) Uani 1 1 d .
H15 H 0.6335 0.2877 -0.0003 0.029 Uiso 1 1 calc R
H16 H 0.5964 0.1721 -0.0184 0.029 Uiso 1 1 calc R
C13 C 0.6951(4) 0.1855(4) 0.0763(2) 0.0182(11) Uani 1 1 d .
H17 H 0.7621 0.1689 0.0617 0.022 Uiso 1 1 calc R
H18 H 0.7120 0.2400 0.1101 0.022 Uiso 1 1 calc R
C14 C 0.6978(4) -0.0811(4) 0.1982(2) 0.0178(11) Uani 1 1 d .
H19 H 0.6509 -0.0535 0.2269 0.021 Uiso 1 1 calc R
C15 C 0.6231(4) -0.1449(4) 0.1453(2) 0.0217(12) Uani 1 1 d .
H20 H 0.6661 -0.1797 0.1175 0.026 Uiso 1 1 calc R
H21 H 0.5700 -0.0998 0.1167 0.026 Uiso 1 1 calc R
C16 C 0.5638(4) -0.2248(4) 0.1782(3) 0.0294(13) Uani 1 1 d .
H22 H 0.5164 -0.1896 0.2030 0.035 Uiso 1 1 calc R
H23 H 0.5176 -0.2675 0.1438 0.035 Uiso 1 1 calc R
C17 C 0.6434(5) -0.2931(4) 0.2250(3) 0.0350(15) Uani 1 1 d .
H24 H 0.6029 -0.3407 0.2475 0.042 Uiso 1 1 calc R
H25 H 0.6848 -0.3344 0.1993 0.042 Uiso 1 1 calc R
C18 C 0.7214(5) -0.2307(4) 0.2762(3) 0.0344(15) Uani 1 1 d .
H26 H 0.7749 -0.2769 0.3037 0.041 Uiso 1 1 calc R
H27 H 0.6811 -0.1957 0.3054 0.041 Uiso 1 1 calc R
C19 C 0.7805(4) -0.1507(4) 0.2428(3) 0.0256(13) Uani 1 1 d .
H28 H 0.8288 -0.1090 0.2768 0.031 Uiso 1 1 calc R
H29 H 0.8254 -0.1857 0.2163 0.031 Uiso 1 1 calc R
C20 C 1.1399(4) 0.1645(4) 0.2758(2) 0.0167(11) Uani 1 1 d .
H30 H 1.1632 0.2329 0.2641 0.020 Uiso 1 1 calc R
H31 H 1.2033 0.1280 0.3023 0.020 Uiso 1 1 calc R
P2 P 1.03053(10) 0.17593(9) 0.32285(6) 0.0139(3) Uani 1 1 d .
C21 C 1.0421(4) 0.3046(3) 0.3583(2) 0.0157(11) Uani 1 1 d .
H32 H 1.1187 0.3169 0.3820 0.019 Uiso 1 1 calc R
C22 C 1.0096(4) 0.3841(4) 0.3042(2) 0.0204(11) Uani 1 1 d .
H33 H 1.0611 0.3816 0.2749 0.025 Uiso 1 1 calc R
H34 H 0.9369 0.3672 0.2775 0.025 Uiso 1 1 calc R
C23 C 1.0079(4) 0.4915(4) 0.3314(3) 0.0257(12) Uani 1 1 d .
H35 H 0.9807 0.5392 0.2945 0.031 Uiso 1 1 calc R
H36 H 1.0827 0.5122 0.3525 0.031 Uiso 1 1 calc R
C24 C 0.9378(4) 0.5002(4) 0.3812(3) 0.0284(13) Uani 1 1 d .
H37 H 0.8611 0.4903 0.3587 0.034 Uiso 1 1 calc R
H38 H 0.9455 0.5695 0.4008 0.034 Uiso 1 1 calc R
C25 C 0.9704(4) 0.4200(4) 0.4359(3) 0.0258(13) Uani 1 1 d .
H39 H 1.0440 0.4354 0.4619 0.031 Uiso 1 1 calc R
H40 H 0.9201 0.4235 0.4659 0.031 Uiso 1 1 calc R
C26 C 0.9686(4) 0.3125(4) 0.4077(3) 0.0210(11) Uani 1 1 d .
H41 H 0.8936 0.2945 0.3853 0.025 Uiso 1 1 calc R
H42 H 0.9931 0.2632 0.4440 0.025 Uiso 1 1 calc R
C27 C 1.0722(4) 0.0872(4) 0.3930(2) 0.0167(11) Uani 1 1 d .
H43 H 1.0125 0.0873 0.4171 0.020 Uiso 1 1 calc R
C28 C 1.1750(4) 0.1173(4) 0.4432(2) 0.0210(11) Uani 1 1 d .
H44 H 1.1657 0.1864 0.4606 0.025 Uiso 1 1 calc R
H45 H 1.2363 0.1199 0.4211 0.025 Uiso 1 1 calc R
C29 C 1.2007(5) 0.0410(4) 0.5005(3) 0.0290(13) Uani 1 1 d .
H46 H 1.2704 0.0597 0.5301 0.035 Uiso 1 1 calc R
H47 H 1.1440 0.0453 0.5262 0.035 Uiso 1 1 calc R
C30 C 1.2072(4) -0.0677(4) 0.4769(3) 0.0318(14) Uani 1 1 d .
H48 H 1.2178 -0.1148 0.5150 0.038 Uiso 1 1 calc R
H49 H 1.2702 -0.0745 0.4566 0.038 Uiso 1 1 calc R
C31 C 1.1039(5) -0.0976(4) 0.4265(3) 0.0309(14) Uani 1 1 d .
H50 H 1.1123 -0.1674 0.4097 0.037 Uiso 1 1 calc R
H51 H 1.0421 -0.0985 0.4482 0.037 Uiso 1 1 calc R
C32 C 1.0808(4) -0.0226(4) 0.3689(3) 0.0246(12) Uani 1 1 d .
H52 H 1.0123 -0.0417 0.3381 0.029 Uiso 1 1 calc R
H53 H 1.1395 -0.0265 0.3447 0.029 Uiso 1 1 calc R

loop_
_atom_site_aniso_label
_atom_site_aniso_U_11
_atom_site_aniso_U_22
_atom_site_aniso_U_33
_atom_site_aniso_U_23
_atom_site_aniso_U_13
_atom_site_aniso_U_12
Ir1 0.01110(10) 0.01633(11) 0.01230(11) -0.00195(8) -0.00004(7) 0.00040(8)
Cl1 0.0177(6) 0.0335(7) 0.0189(7) 0.0003(5) 0.0056(5) -0.0028(5)
B1 0.015(3) 0.013(3) 0.012(3) -0.003(2) 0.000(2) -0.002(2)
N1 0.010(2) 0.023(2) 0.017(2) -0.0064(18) 0.0011(18) -0.0011(17)
C1 0.016(3) 0.016(3) 0.016(3) 0.002(2) 0.002(2) -0.001(2)
C2 0.019(3) 0.015(3) 0.015(3) 0.001(2) 0.002(2) -0.003(2)
N2 0.012(2) 0.021(2) 0.015(2) -0.0082(17) 0.0040(17) -0.0027(16)
C3 0.016(3) 0.021(3) 0.016(3) -0.004(2) 0.000(2) -0.002(2)
C4 0.025(3) 0.021(3) 0.016(3) -0.008(2) 0.009(2) -0.001(2)
C5 0.016(3) 0.027(3) 0.031(3) -0.008(2) 0.010(2) -0.003(2)
C6 0.015(3) 0.025(3) 0.022(3) -0.003(2) 0.005(2) -0.003(2)
C7 0.014(3) 0.020(3) 0.018(3) -0.007(2) -0.001(2) 0.001(2)
P1 0.0130(6) 0.0162(7) 0.0143(7) -0.0015(5) -0.0004(5) -0.0008(5)
C8 0.014(2) 0.017(3) 0.012(3) -0.0055(19) -0.002(2) -0.0020(19)
C9 0.016(3) 0.016(3) 0.023(3) 0.003(2) 0.004(2) 0.000(2)
C10 0.017(3) 0.024(3) 0.022(3) 0.004(2) 0.001(2) -0.001(2)
C11 0.023(3) 0.026(3) 0.026(3) 0.009(2) -0.002(2) 0.000(2)
C12 0.020(3) 0.026(3) 0.025(3) 0.007(2) 0.000(2) -0.004(2)
C13 0.017(3) 0.020(3) 0.017(3) 0.002(2) 0.002(2) -0.004(2)
C14 0.019(3) 0.014(3) 0.019(3) -0.001(2) 0.002(2) 0.002(2)
C15 0.023(3) 0.021(3) 0.020(3) -0.003(2) 0.001(2) -0.003(2)
C16 0.029(3) 0.019(3) 0.039(4) -0.007(3) 0.005(3) -0.011(2)
C17 0.052(4) 0.018(3) 0.034(4) 0.002(3) 0.007(3) -0.010(3)
C18 0.050(4) 0.022(3) 0.029(3) 0.010(3) 0.002(3) 0.004(3)
C19 0.029(3) 0.022(3) 0.021(3) 0.001(2) -0.005(2) 0.003(2)
C20 0.018(3) 0.020(3) 0.012(3) -0.004(2) 0.002(2) -0.004(2)
P2 0.0124(6) 0.0176(7) 0.0105(6) -0.0017(5) 0.0000(5) 0.0008(5)
C21 0.014(3) 0.017(3) 0.014(3) -0.001(2) -0.001(2) -0.0023(19)
C22 0.020(3) 0.019(3) 0.021(3) -0.005(2) 0.001(2) 0.001(2)
C23 0.020(3) 0.024(3) 0.034(3) 0.004(2) 0.006(2) 0.007(2)
C24 0.017(3) 0.027(3) 0.042(4) -0.015(3) 0.010(3) -0.003(2)
C25 0.021(3) 0.030(3) 0.028(3) -0.015(2) 0.009(2) 0.000(2)
C26 0.016(3) 0.025(3) 0.023(3) -0.006(2) 0.005(2) -0.003(2)
C27 0.014(2) 0.023(3) 0.013(3) -0.001(2) 0.001(2) 0.004(2)
C28 0.018(3) 0.028(3) 0.016(3) -0.001(2) 0.002(2) 0.001(2)
C29 0.027(3) 0.043(4) 0.016(3) 0.007(2) 0.003(2) 0.004(3)
C30 0.025(3) 0.038(4) 0.031(3) 0.017(3) 0.004(3) 0.010(3)
C31 0.030(3) 0.029(3) 0.033(3) 0.010(3) 0.004(3) 0.004(2)
C32 0.022(3) 0.022(3) 0.026(3) 0.000(2) 0.000(2) 0.002(2)

loop_
_atom_type_symbol
_atom_type_description
_atom_type_scat_dispersion_real
_atom_type_scat_dispersion_imag
_atom_type_scat_source
C C 0.0033 0.0016 'International Tables Vol C Tables 4.2.6.8 and 6.1.1.4'
H H 0.0000 0.0000 'International Tables Vol C Tables 4.2.6.8 and 6.1.1.4'
B B 0.0013 0.0007 'International Tables Vol C Tables 4.2.6.8 and 6.1.1.4'
N N 0.0061 0.0033 'International Tables Vol C Tables 4.2.6.8 and 6.1.1.4'
P P 0.1023 0.0942 'International Tables Vol C Tables 4.2.6.8 and 6.1.1.4'
Cl Cl 0.1484 0.1585 'International Tables Vol C Tables 4.2.6.8 and 6.1.1.4'
Ir Ir -1.4442 7.9887 'International Tables Vol C Tables 4.2.6.8 and 6.1.1.4'

loop_
_geom_angle_atom_site_label_1
_geom_angle_atom_site_label_2
_geom_angle_atom_site_label_3
_geom_angle
B1 Ir1 P2 79.04(16)
B1 Ir1 P1 80.09(16)
P2 Ir1 P1 157.11(4)
B1 Ir1 Cl1 144.03(16)
P2 Ir1 Cl1 93.60(5)
P1 Ir1 Cl1 97.80(5)
B1 Ir1 H1 64.5(19)
P2 Ir1 H1 88(2)
P1 Ir1 H1 91(2)
Cl1 Ir1 H1 151.1(19)
N1 B1 N2 106.6(4)
N1 B1 H1 120.1(16)
N2 B1 H1 113.2(16)
N1 B1 Ir1 126.4(4)
N2 B1 Ir1 126.8(4)
H1 B1 Ir1 45.6(15)
C1 N1 B1 108.5(4)
C1 N1 C7 129.6(4)
B1 N1 C7 121.1(4)
C3 C1 N1 130.7(4)
C3 C1 C2 120.9(4)
N1 C1 C2 108.3(4)
C6 C2 N2 132.0(5)
C6 C2 C1 120.1(5)
N2 C2 C1 107.9(4)
C2 N2 B1 108.6(4)
C2 N2 C20 130.5(4)
B1 N2 C20 120.6(4)
C1 C3 C4 118.5(5)
C1 C3 H2 120.8
C4 C3 H2 120.8
C5 C4 C3 120.8(5)
C5 C4 H3 119.6
C3 C4 H3 119.6
C4 C5 C6 120.8(5)
C4 C5 H4 119.6
C6 C5 H4 119.6
C2 C6 C5 118.8(5)
C2 C6 H5 120.6
C5 C6 H5 120.6
N1 C7 P1 105.7(3)
N1 C7 H6 110.6
P1 C7 H6 110.6
N1 C7 H7 110.6
P1 C7 H7 110.6
H6 C7 H7 108.7
C8 P1 C14 104.4(2)
C8 P1 C7 101.3(2)
C14 P1 C7 105.5(2)
C8 P1 Ir1 122.93(16)
C14 P1 Ir1 114.37(17)
C7 P1 Ir1 106.35(15)
C9 C8 C13 109.1(4)
C9 C8 P1 114.7(3)
C13 C8 P1 111.5(3)
C9 C8 H8 107.1
C13 C8 H8 107.1
P1 C8 H8 107.1
C10 C9 C8 110.2(4)
C10 C9 H9 109.6
C8 C9 H9 109.6
C10 C9 H10 109.6
C8 C9 H10 109.6
H9 C9 H10 108.1
C9 C10 C11 111.5(4)
C9 C10 H11 109.3
C11 C10 H11 109.3
C9 C10 H12 109.3
C11 C10 H12 109.3
H11 C10 H12 108.0
C12 C11 C10 112.6(4)
C12 C11 H13 109.1
C10 C11 H13 109.1
C12 C11 H14 109.1
C10 C11 H14 109.1
H13 C11 H14 107.8
C11 C12 C13 110.5(4)
C11 C12 H15 109.6
C13 C12 H15 109.6
C11 C12 H16 109.6
C13 C12 H16 109.6
H15 C12 H16 108.1
C8 C13 C12 110.3(4)
C8 C13 H17 109.6
C12 C13 H17 109.6
C8 C13 H18 109.6
C12 C13 H18 109.6
H17 C13 H18 108.1
C15 C14 C19 110.0(4)
C15 C14 P1 116.7(4)
C19 C14 P1 112.0(3)
C15 C14 H19 105.8
C19 C14 H19 105.8
P1 C14 H19 105.8
C14 C15 C16 109.7(4)
C14 C15 H20 109.7
C16 C15 H20 109.7
C14 C15 H21 109.7
C16 C15 H21 109.7
H20 C15 H21 108.2
C17 C16 C15 111.2(5)
C17 C16 H22 109.4
C15 C16 H22 109.4
C17 C16 H23 109.4
C15 C16 H23 109.4
H22 C16 H23 108.0
C18 C17 C16 111.6(4)
C18 C17 H24 109.3
C16 C17 H24 109.3
C18 C17 H25 109.3
C16 C17 H25 109.3
H24 C17 H25 108.0
C17 C18 C19 110.7(5)
C17 C18 H26 109.5
C19 C18 H26 109.5
C17 C18 H27 109.5
C19 C18 H27 109.5
H26 C18 H27 108.1
C14 C19 C18 109.8(4)
C14 C19 H28 109.7
C18 C19 H28 109.7
C14 C19 H29 109.7
C18 C19 H29 109.7
H28 C19 H29 108.2
N2 C20 P2 105.3(3)
N2 C20 H30 110.7
P2 C20 H30 110.7
N2 C20 H31 110.7
P2 C20 H31 110.7
H30 C20 H31 108.8
C21 P2 C27 106.0(2)
C21 P2 C20 106.4(2)
C27 P2 C20 104.4(2)
C21 P2 Ir1 120.22(16)
C27 P2 Ir1 111.78(16)
C20 P2 Ir1 106.90(15)
C22 C21 C26 110.1(4)
C22 C21 P2 110.2(3)
C26 C21 P2 109.0(3)
C22 C21 H32 109.1
C26 C21 H32 109.1
P2 C21 H32 109.1
C23 C22 C21 112.4(4)
C23 C22 H33 109.1
C21 C22 H33 109.1
C23 C22 H34 109.1
C21 C22 H34 109.1
H33 C22 H34 107.9
C22 C23 C24 112.6(4)
C22 C23 H35 109.1
C24 C23 H35 109.1
C22 C23 H36 109.1
C24 C23 H36 109.1
H35 C23 H36 107.8
C23 C24 C25 110.7(4)
C23 C24 H37 109.5
C25 C24 H37 109.5
C23 C24 H38 109.5
C25 C24 H38 109.5
H37 C24 H38 108.1
C26 C25 C24 111.5(4)
C26 C25 H39 109.3
C24 C25 H39 109.3
C26 C25 H40 109.3
C24 C25 H40 109.3
H39 C25 H40 108.0
C25 C26 C21 111.2(4)
C25 C26 H41 109.4
C21 C26 H41 109.4
C25 C26 H42 109.4
C21 C26 H42 109.4
H41 C26 H42 108.0
C28 C27 C32 110.6(4)
C28 C27 P2 115.4(3)
C32 C27 P2 111.0(3)
C28 C27 H43 106.4
C32 C27 H43 106.4
P2 C27 H43 106.4
C27 C28 C29 111.4(4)
C27 C28 H44 109.3
C29 C28 H44 109.3
C27 C28 H45 109.3
C29 C28 H45 109.3
H44 C28 H45 108.0
C30 C29 C28 112.1(4)
C30 C29 H46 109.2
C28 C29 H46 109.2
C30 C29 H47 109.2
C28 C29 H47 109.2
H46 C29 H47 107.9
C29 C30 C31 111.2(4)
C29 C30 H48 109.4
C31 C30 H48 109.4
C29 C30 H49 109.4
C31 C30 H49 109.4
H48 C30 H49 108.0
C32 C31 C30 111.0(4)
C32 C31 H50 109.4
C30 C31 H50 109.4
C32 C31 H51 109.4
C30 C31 H51 109.4
H50 C31 H51 108.0
C31 C32 C27 111.2(4)
C31 C32 H52 109.4
C27 C32 H52 109.4
C31 C32 H53 109.4
C27 C32 H53 109.4
H52 C32 H53 108.0

loop_
_geom_bond_atom_site_label_1
_geom_bond_atom_site_label_2
_geom_bond_distance
Ir1 B1 1.979(5)
Ir1 P2 2.3103(13)
Ir1 P1 2.3109(13)
Ir1 Cl1 2.3836(13)
Ir1 H1 1.51(5)
B1 N1 1.428(6)
B1 N2 1.435(6)
B1 H1 1.90(5)
N1 C1 1.393(6)
N1 C7 1.453(6)
C1 C3 1.373(7)
C1 C2 1.430(6)
C2 C6 1.373(7)
C2 N2 1.393(6)
N2 C20 1.444(6)
C3 C4 1.395(7)
C3 H2 0.9500
C4 C5 1.395(7)
C4 H3 0.9500
C5 C6 1.397(7)
C5 H4 0.9500
C6 H5 0.9500
C7 P1 1.890(5)
C7 H6 0.9900
C7 H7 0.9900
P1 C8 1.837(5)
P1 C14 1.844(5)
C8 C9 1.527(6)
C8 C13 1.542(6)
C8 H8 1.0000
C9 C10 1.519(7)
C9 H9 0.9900
C9 H10 0.9900
C10 C11 1.526(7)
C10 H11 0.9900
C10 H12 0.9900
C11 C12 1.526(7)
C11 H13 0.9900
C11 H14 0.9900
C12 C13 1.543(7)
C12 H15 0.9900
C12 H16 0.9900
C13 H17 0.9900
C13 H18 0.9900
C14 C15 1.529(7)
C14 C19 1.535(7)
C14 H19 1.0000
C15 C16 1.535(7)
C15 H20 0.9900
C15 H21 0.9900
C16 C17 1.526(8)
C16 H22 0.9900
C16 H23 0.9900
C17 C18 1.521(8)
C17 H24 0.9900
C17 H25 0.9900
C18 C19 1.542(7)
C18 H26 0.9900
C18 H27 0.9900
C19 H28 0.9900
C19 H29 0.9900
C20 P2 1.876(5)
C20 H30 0.9900
C20 H31 0.9900
P2 C21 1.830(5)
P2 C27 1.847(5)
C21 C22 1.521(6)
C21 C26 1.539(7)
C21 H32 1.0000
C22 C23 1.515(7)
C22 H33 0.9900
C22 H34 0.9900
C23 C24 1.516(7)
C23 H35 0.9900
C23 H36 0.9900
C24 C25 1.536(8)
C24 H37 0.9900
C24 H38 0.9900
C25 C26 1.520(7)
C25 H39 0.9900
C25 H40 0.9900
C26 H41 0.9900
C26 H42 0.9900
C27 C28 1.530(6)
C27 C32 1.532(7)
C27 H43 1.0000
C28 C29 1.534(7)
C28 H44 0.9900
C28 H45 0.9900
C29 C30 1.512(8)
C29 H46 0.9900
C29 H47 0.9900
C30 C31 1.536(8)
C30 H48 0.9900
C30 H49 0.9900
C31 C32 1.526(7)
C31 H50 0.9900
C31 H51 0.9900
C32 H52 0.9900
C32 H53 0.9900

loop_
_geom_torsion_atom_site_label_1
_geom_torsion_atom_site_label_2
_geom_torsion_atom_site_label_3
_geom_torsion_atom_site_label_4
_geom_torsion
P2 Ir1 B1 N1 168.2(5)
P1 Ir1 B1 N1 -2.4(4)
Cl1 Ir1 B1 N1 87.3(5)
P2 Ir1 B1 N2 -5.8(4)
P1 Ir1 B1 N2 -176.3(5)
Cl1 Ir1 B1 N2 -86.7(5)
P2 Ir1 B1 H1 -93(2)
P1 Ir1 B1 H1 96(2)
Cl1 Ir1 B1 H1 -174(2)
N2 B1 N1 C1 2.1(5)
H1 B1 N1 C1 132.4(18)
Ir1 B1 N1 C1 -172.9(4)
N2 B1 N1 C7 173.5(4)
H1 B1 N1 C7 -56.2(18)
Ir1 B1 N1 C7 -1.5(7)
B1 N1 C1 C3 179.0(5)
C7 N1 C1 C3 8.5(9)
B1 N1 C1 C2 -0.7(5)
C7 N1 C1 C2 -171.1(5)
C3 C1 C2 C6 -0.5(7)
N1 C1 C2 C6 179.1(4)
C3 C1 C2 N2 179.3(4)
N1 C1 C2 N2 -1.0(5)
C6 C2 N2 B1 -177.9(5)
C1 C2 N2 B1 2.3(5)
C6 C2 N2 C20 -5.1(9)
C1 C2 N2 C20 175.1(5)
N1 B1 N2 C2 -2.7(5)
H1 B1 N2 C2 -136.9(17)
Ir1 B1 N2 C2 172.2(4)
N1 B1 N2 C20 -176.4(4)
H1 B1 N2 C20 49.5(18)
Ir1 B1 N2 C20 -1.4(7)
N1 C1 C3 C4 -176.8(5)
C2 C1 C3 C4 2.8(7)
C1 C3 C4 C5 -2.3(8)
C3 C4 C5 C6 -0.4(8)
N2 C2 C6 C5 178.0(5)
C1 C2 C6 C5 -2.2(7)
C4 C5 C6 C2 2.6(8)
C1 N1 C7 P1 174.5(4)
B1 N1 C7 P1 5.1(6)
N1 C7 P1 C8 123.6(3)
N1 C7 P1 C14 -127.8(3)
N1 C7 P1 Ir1 -5.9(3)
B1 Ir1 P1 C8 -111.5(2)
P2 Ir1 P1 C8 -135.9(2)
Cl1 Ir1 P1 C8 104.90(19)
B1 Ir1 P1 C14 120.3(2)
P2 Ir1 P1 C14 95.8(2)
Cl1 Ir1 P1 C14 -23.39(18)
B1 Ir1 P1 C7 4.2(2)
P2 Ir1 P1 C7 -20.2(2)
Cl1 Ir1 P1 C7 -139.40(17)
C14 P1 C8 C9 55.9(4)
C7 P1 C8 C9 165.3(3)
Ir1 P1 C8 C9 -76.6(4)
C14 P1 C8 C13 -179.6(3)
C7 P1 C8 C13 -70.1(4)
Ir1 P1 C8 C13 48.0(4)
C13 C8 C9 C10 60.5(5)
P1 C8 C9 C10 -173.7(3)
C8 C9 C10 C11 -57.2(5)
C9 C10 C11 C12 53.6(6)
C10 C11 C12 C13 -52.7(6)
C9 C8 C13 C12 -60.2(5)
P1 C8 C13 C12 172.1(3)
C11 C12 C13 C8 56.1(6)
C8 P1 C14 C15 42.1(4)
C7 P1 C14 C15 -64.3(4)
Ir1 P1 C14 C15 179.2(3)
C8 P1 C14 C19 170.1(4)
C7 P1 C14 C19 63.8(4)
Ir1 P1 C14 C19 -52.8(4)
C19 C14 C15 C16 59.4(6)
P1 C14 C15 C16 -171.6(3)
C14 C15 C16 C17 -57.0(6)
C15 C16 C17 C18 55.3(6)
C16 C17 C18 C19 -55.2(7)
C15 C14 C19 C18 -59.6(6)
P1 C14 C19 C18 168.9(4)
C17 C18 C19 C14 57.2(6)
C2 N2 C20 P2 -162.8(4)
B1 N2 C20 P2 9.3(5)
N2 C20 P2 C21 -141.5(3)
N2 C20 P2 C27 106.6(3)
N2 C20 P2 Ir1 -11.9(3)
B1 Ir1 P2 C21 130.2(2)
P1 Ir1 P2 C21 154.79(19)
Cl1 Ir1 P2 C21 -85.30(18)
B1 Ir1 P2 C27 -104.6(2)
P1 Ir1 P2 C27 -80.0(2)
Cl1 Ir1 P2 C27 39.86(17)
B1 Ir1 P2 C20 9.0(2)
P1 Ir1 P2 C20 33.6(2)
Cl1 Ir1 P2 C20 153.47(17)
C27 P2 C21 C22 179.8(3)
C20 P2 C21 C22 69.2(4)
Ir1 P2 C21 C22 -52.3(4)
C27 P2 C21 C26 -59.2(4)
C20 P2 C21 C26 -169.8(3)
Ir1 P2 C21 C26 68.7(4)
C26 C21 C22 C23 54.5(5)
P2 C21 C22 C23 174.8(3)
C21 C22 C23 C24 -54.2(6)
C22 C23 C24 C25 53.2(6)
C23 C24 C25 C26 -54.7(6)
C24 C25 C26 C21 56.5(6)
C22 C21 C26 C25 -55.8(5)
P2 C21 C26 C25 -176.9(4)
C21 P2 C27 C28 -45.5(4)
C20 P2 C27 C28 66.7(4)
Ir1 P2 C27 C28 -178.2(3)
C21 P2 C27 C32 -172.3(3)
C20 P2 C27 C32 -60.2(4)
Ir1 P2 C27 C32 55.0(4)
C32 C27 C28 C29 -54.8(5)
P2 C27 C28 C29 178.1(3)
C27 C28 C29 C30 54.5(6)
C28 C29 C30 C31 -54.4(6)
C29 C30 C31 C32 55.4(6)
C30 C31 C32 C27 -56.6(6)
C28 C27 C32 C31 56.4(6)
P2 C27 C32 C31 -174.2(4)
